data_1560426
loop_
_publ_author_name
'Wang, Xin-Fang'
'Zhou, Sheng-Bin'
'Du, Ceng-Ceng'
'Wang, Duo-Zhi'
'Jia, Dianzeng'

_publ_section_title
;
 Seven new Zn(II)/Cd(II) coordination polymers with 2-(hydroxymethyl)-1 H
 -benzo[ d ]imidazole-5-carboxylic acid: Synthesis, structures and
 properties
;
_journal_name_full 'Journal of Solid State Chemistry'
_journal_page_first 72
_journal_page_last 85
_journal_paper_doi 10.1016/j.jssc.2017.04.039
_journal_volume 252
_journal_year 2017
_chemical_formula_sum 'C18 H18 N4 O8 Zn'
_chemical_formula_weight 483.73
_space_group_IT_number 2
_space_group_name_Hall '-P 1'
_space_group_name_H-M_alt 'P -1'
_symmetry_cell_setting triclinic
_symmetry_space_group_name_H-M 'P -1'
_atom_sites_solution_hydrogens geom
_atom_sites_solution_primary direct
_atom_sites_solution_secondary difmap
_cell_angle_alpha 91.3290(10)
_cell_angle_beta 92.5490(10)
_cell_angle_gamma 96.1700(10)
_cell_formula_units_Z 2
_cell_length_a 8.2628(2)
_cell_length_b 8.6257(2)
_cell_length_c 13.0056(4)
_cell_measurement_reflns_used 3812
_cell_measurement_temperature 296(2)
_cell_measurement_theta_max 25.04
_cell_measurement_theta_min 2.38
_cell_volume 920.29(4)
_computing_structure_refinement 'SHELXL-97 (Sheldrick, 2008)'
_computing_structure_solution 'SHELXS-97 (Sheldrick, 2008)'
_diffrn_ambient_temperature 296(2)
_diffrn_measured_fraction_theta_full 0.995
_diffrn_measured_fraction_theta_max 0.995
_diffrn_measurement_device_type CCD
_diffrn_measurement_method '\w scans'
_diffrn_radiation_monochromator graphite
_diffrn_radiation_source 'fine-focus sealed tube'
_diffrn_radiation_type MoK\a
_diffrn_radiation_wavelength 0.71073
_diffrn_reflns_av_R_equivalents 0.0146
_diffrn_reflns_av_sigmaI/netI 0.0230
_diffrn_reflns_limit_h_max 9
_diffrn_reflns_limit_h_min -9
_diffrn_reflns_limit_k_max 9
_diffrn_reflns_limit_k_min -10
_diffrn_reflns_limit_l_max 15
_diffrn_reflns_limit_l_min -14
_diffrn_reflns_number 6047
_diffrn_reflns_theta_full 25.08
_diffrn_reflns_theta_max 25.08
_diffrn_reflns_theta_min 1.57
_exptl_absorpt_coefficient_mu 1.394
_exptl_absorpt_correction_T_max 0.7874
_exptl_absorpt_correction_T_min 0.7490
_exptl_absorpt_correction_type multi-scan
_exptl_absorpt_process_details sadabs
_exptl_crystal_colour colorless
_exptl_crystal_density_diffrn 1.746
_exptl_crystal_density_method 'not measured'
_exptl_crystal_description Block
_exptl_crystal_F_000 496
_exptl_crystal_size_max 0.22
_exptl_crystal_size_mid 0.20
_exptl_crystal_size_min 0.18
_refine_diff_density_max 0.251
_refine_diff_density_min -0.272
_refine_diff_density_rms 0.053
_refine_ls_extinction_method none
_refine_ls_goodness_of_fit_ref 1.037
_refine_ls_hydrogen_treatment mixed
_refine_ls_matrix_type full
_refine_ls_number_parameters 298
_refine_ls_number_reflns 3254
_refine_ls_number_restraints 8
_refine_ls_restrained_S_all 1.036
_refine_ls_R_factor_all 0.0252
_refine_ls_R_factor_gt 0.0232
_refine_ls_shift/su_max 0.001
_refine_ls_shift/su_mean 0.000
_refine_ls_structure_factor_coef Fsqd
_refine_ls_weighting_details 'calc w=1/[\s^2^(Fo^2^)+(0.0245P)^2^+0.6122P] where P=(Fo^2^+2Fc^2^)/3'
_refine_ls_weighting_scheme calc
_refine_ls_wR_factor_gt 0.0564
_refine_ls_wR_factor_ref 0.0573
_reflns_number_gt 3031
_reflns_number_total 3254
_reflns_threshold_expression >2sigma(I)
_cod_data_source_file JSSC-2017-252-72.cif
_cod_data_source_block 5
_cod_depositor_comments
;
The following automatic conversions were performed:

data item '_symmetry_cell_setting' value 'Triclinic' was changed to
'triclinic' in accordance with the built-in table derived from the
CIF Core dictionary named 'cif_core.dic' version 2.4.5 last updated
on 2014-11-21.

Automatic conversion script
Id: cif_fix_values 8369 2020-08-20 11:38:08Z andrius 
;
_cod_original_sg_symbol_H-M P-1
_cod_database_code 1560426

loop_
_symmetry_equiv_pos_as_xyz
'x, y, z'
'-x, -y, -z'

loop_
_atom_site_label
_atom_site_type_symbol
_atom_site_fract_x
_atom_site_fract_y
_atom_site_fract_z
_atom_site_U_iso_or_equiv
_atom_site_adp_type
_atom_site_occupancy
_atom_site_symmetry_multiplicity
_atom_site_calc_flag
_atom_site_refinement_flags
_atom_site_disorder_assembly
_atom_site_disorder_group
C1 C 0.1091(2) 0.4481(2) 0.29865(14) 0.0174(4) Uani 1 1 d . . .
C2 C 0.2314(2) 0.3972(2) 0.37644(14) 0.0195(4) Uani 1 1 d . . .
C3 C 0.3663(2) 0.3294(2) 0.33928(15) 0.0255(4) Uani 1 1 d . . .
H3 H 0.3792 0.3233 0.2687 0.031 Uiso 1 1 calc R . .
C4 C 0.4787(2) 0.2724(3) 0.40486(16) 0.0282(5) Uani 1 1 d . . .
H4 H 0.5685 0.2295 0.3803 0.034 Uiso 1 1 calc R . .
C5 C 0.4528(2) 0.2815(2) 0.50925(15) 0.0218(4) Uani 1 1 d . . .
C6 C 0.3207(2) 0.3490(2) 0.54824(14) 0.0176(4) Uani 1 1 d . . .
C7 C 0.2096(2) 0.4096(2) 0.48119(14) 0.0187(4) Uani 1 1 d . . .
H7 H 0.1228 0.4573 0.5060 0.022 Uiso 1 1 calc R . .
C8 C 0.4652(2) 0.2753(2) 0.67789(15) 0.0194(4) Uani 1 1 d . . .
C9 C 0.5266(2) 0.2414(3) 0.78396(15) 0.0267(4) Uani 1 1 d . . .
H9A H 0.5275 0.1297 0.7906 0.032 Uiso 1 1 calc R . .
H9B H 0.6374 0.2903 0.7957 0.032 Uiso 1 1 calc R . .
C10 C -0.2361(2) 0.3340(2) 0.12372(14) 0.0194(4) Uani 1 1 d . . .
C11 C -0.1353(3) 1.0031(2) 0.32366(15) 0.0255(4) Uani 1 1 d . . .
H11A H -0.2502 0.9788 0.3045 0.031 Uiso 1 1 calc R . .
H11B H -0.1105 0.9416 0.3827 0.031 Uiso 1 1 calc R . .
C12 C -0.0367(2) 0.9583(2) 0.23564(14) 0.0185(4) Uani 1 1 d . . .
C13 C 0.1357(2) 0.9858(2) 0.11128(15) 0.0194(4) Uani 1 1 d . . .
C14 C 0.0637(2) 0.8315(2) 0.11222(14) 0.0164(4) Uani 1 1 d . . .
C15 C 0.0996(2) 0.7230(2) 0.03830(14) 0.0188(4) Uani 1 1 d . . .
H15 H 0.0533 0.6199 0.0387 0.023 Uiso 1 1 calc R . .
C16 C 0.2069(2) 0.7737(2) -0.03617(14) 0.0190(4) Uani 1 1 d . . .
C17 C 0.2798(2) 0.9287(2) -0.03423(15) 0.0239(4) Uani 1 1 d . . .
H17 H 0.3530 0.9590 -0.0841 0.029 Uiso 1 1 calc R . .
C18 C 0.2467(2) 1.0370(2) 0.03866(16) 0.0244(4) Uani 1 1 d . . .
H18 H 0.2959 1.1392 0.0395 0.029 Uiso 1 1 calc R . .
N1 N 0.33157(18) 0.34207(17) 0.65621(12) 0.0180(3) Uani 1 1 d . . .
N2 N 0.54073(19) 0.23598(19) 0.59362(12) 0.0233(4) Uani 1 1 d . . .
H2 H 0.6283 0.1905 0.5924 0.028 Uiso 1 1 calc R . .
N3 N -0.04432(18) 0.81731(17) 0.19227(12) 0.0176(3) Uani 1 1 d . . .
N4 N 0.06955(19) 1.06188(18) 0.19090(12) 0.0215(3) Uani 1 1 d . . .
H4A H 0.0922 1.1586 0.2089 0.026 Uiso 1 1 calc R . .
O1 O 0.42737(18) 0.29777(19) 0.85738(11) 0.0320(3) Uani 1 1 d D . .
H1O H 0.475(3) 0.377(2) 0.8827(19) 0.038 Uiso 1 1 d D . .
O2 O 0.11090(17) 0.39939(16) 0.20825(10) 0.0255(3) Uani 1 1 d . . .
O3 O 0.00632(16) 0.53789(15) 0.33006(10) 0.0221(3) Uani 1 1 d . . .
O4 O -0.28451(18) 0.28167(17) 0.20618(11) 0.0309(3) Uani 1 1 d . . .
O5 O -0.20423(16) 0.48074(14) 0.10921(10) 0.0212(3) Uani 1 1 d . . .
O6 O -0.10471(19) 1.16232(16) 0.35162(11) 0.0282(3) Uani 1 1 d D . .
H2O H -0.164(3) 1.206(3) 0.3083(16) 0.034 Uiso 1 1 d D . .
O7 O 0.85766(19) 0.18754(19) 0.56296(13) 0.0332(4) Uani 1 1 d D . .
H1W H 0.901(3) 0.274(2) 0.588(2) 0.050 Uiso 1 1 d D . .
H2W H 0.873(3) 0.186(3) 0.5002(14) 0.050 Uiso 1 1 d D . .
O8 O 0.3678(2) 0.44656(19) 0.07638(12) 0.0339(4) Uani 1 1 d D . .
H4W H 0.318(3) 0.463(3) 0.0205(16) 0.051 Uiso 1 1 d D . .
H3W H 0.289(3) 0.427(3) 0.1152(19) 0.051 Uiso 1 1 d D . .
Zn1 Zn -0.17327(3) 0.61409(2) 0.234021(16) 0.01731(8) Uani 1 1 d . . .

loop_
_atom_site_aniso_label
_atom_site_aniso_U_11
_atom_site_aniso_U_22
_atom_site_aniso_U_33
_atom_site_aniso_U_23
_atom_site_aniso_U_13
_atom_site_aniso_U_12
C1 0.0188(9) 0.0153(9) 0.0179(10) 0.0027(7) 0.0031(7) -0.0006(7)
C2 0.0209(9) 0.0188(9) 0.0189(10) 0.0007(8) 0.0021(8) 0.0022(7)
C3 0.0266(10) 0.0347(11) 0.0162(10) 0.0000(8) 0.0060(8) 0.0064(8)
C4 0.0228(10) 0.0424(12) 0.0223(11) 0.0016(9) 0.0085(8) 0.0139(9)
C5 0.0182(9) 0.0267(10) 0.0216(10) 0.0012(8) 0.0025(8) 0.0061(8)
C6 0.0177(9) 0.0197(9) 0.0157(9) 0.0008(7) 0.0035(7) 0.0014(7)
C7 0.0183(9) 0.0205(9) 0.0182(9) 0.0016(7) 0.0046(7) 0.0041(7)
C8 0.0178(9) 0.0198(9) 0.0205(10) -0.0001(8) 0.0014(7) 0.0010(7)
C9 0.0253(10) 0.0358(12) 0.0201(10) -0.0010(9) -0.0019(8) 0.0096(9)
C10 0.0168(9) 0.0246(10) 0.0174(10) -0.0011(8) 0.0010(7) 0.0047(7)
C11 0.0352(11) 0.0182(10) 0.0239(11) -0.0022(8) 0.0091(9) 0.0044(8)
C12 0.0208(9) 0.0169(9) 0.0181(9) 0.0008(7) 0.0007(8) 0.0043(7)
C13 0.0210(9) 0.0167(9) 0.0205(10) -0.0014(7) 0.0007(8) 0.0029(7)
C14 0.0183(9) 0.0165(9) 0.0146(9) 0.0004(7) 0.0004(7) 0.0024(7)
C15 0.0219(9) 0.0146(9) 0.0196(10) -0.0007(7) 0.0007(8) 0.0010(7)
C16 0.0203(9) 0.0195(9) 0.0177(9) -0.0001(7) 0.0023(7) 0.0039(7)
C17 0.0241(10) 0.0241(10) 0.0237(10) 0.0030(8) 0.0084(8) 0.0000(8)
C18 0.0270(10) 0.0166(9) 0.0291(11) 0.0001(8) 0.0058(9) -0.0022(8)
N1 0.0186(8) 0.0205(8) 0.0152(8) 0.0008(6) 0.0027(6) 0.0034(6)
N2 0.0182(8) 0.0330(9) 0.0209(9) 0.0015(7) 0.0020(7) 0.0113(7)
N3 0.0216(8) 0.0160(8) 0.0156(8) -0.0012(6) 0.0035(6) 0.0027(6)
N4 0.0277(9) 0.0134(8) 0.0234(9) -0.0049(6) 0.0039(7) 0.0016(6)
O1 0.0303(8) 0.0447(9) 0.0212(8) -0.0058(7) 0.0026(6) 0.0060(7)
O2 0.0294(8) 0.0326(8) 0.0156(7) -0.0026(6) 0.0015(6) 0.0085(6)
O3 0.0256(7) 0.0241(7) 0.0180(7) -0.0020(5) -0.0001(6) 0.0099(6)
O4 0.0386(9) 0.0354(8) 0.0200(8) 0.0039(6) 0.0113(6) 0.0055(7)
O5 0.0277(7) 0.0193(7) 0.0165(7) -0.0037(5) 0.0000(5) 0.0038(5)
O6 0.0378(9) 0.0212(7) 0.0261(8) -0.0049(6) 0.0052(6) 0.0049(6)
O7 0.0273(8) 0.0402(9) 0.0324(9) -0.0061(7) 0.0025(7) 0.0057(7)
O8 0.0365(9) 0.0421(9) 0.0231(8) 0.0024(7) 0.0017(7) 0.0039(7)
Zn1 0.02220(13) 0.01656(12) 0.01340(12) -0.00131(8) 0.00395(8) 0.00220(8)

loop_
_atom_type_symbol
_atom_type_description
_atom_type_scat_dispersion_real
_atom_type_scat_dispersion_imag
_atom_type_scat_source
C C 0.0033 0.0016 'International Tables Vol C Tables 4.2.6.8 and 6.1.1.4'
H H 0.0000 0.0000 'International Tables Vol C Tables 4.2.6.8 and 6.1.1.4'
N N 0.0061 0.0033 'International Tables Vol C Tables 4.2.6.8 and 6.1.1.4'
O O 0.0106 0.0060 'International Tables Vol C Tables 4.2.6.8 and 6.1.1.4'
Zn Zn 0.2839 1.4301 'International Tables Vol C Tables 4.2.6.8 and 6.1.1.4'

loop_
_geom_angle_atom_site_label_1
_geom_angle_atom_site_label_2
_geom_angle_atom_site_label_3
_geom_angle
_geom_angle_site_symmetry_1
_geom_angle_site_symmetry_3
O2 C1 O3 123.48(17) . .
O2 C1 C2 118.59(16) . .
O3 C1 C2 117.91(16) . .
C7 C2 C3 120.68(18) . .
C7 C2 C1 121.44(16) . .
C3 C2 C1 117.82(17) . .
C4 C3 C2 121.51(18) . .
C4 C3 H3 119.2 . .
C2 C3 H3 119.2 . .
C3 C4 C5 117.19(17) . .
C3 C4 H4 121.4 . .
C5 C4 H4 121.4 . .
N2 C5 C4 131.54(18) . .
N2 C5 C6 105.96(16) . .
C4 C5 C6 122.48(18) . .
C7 C6 C5 119.83(17) . .
C7 C6 N1 131.98(16) . .
C5 C6 N1 108.18(16) . .
C2 C7 C6 118.26(17) . .
C2 C7 H7 120.9 . .
C6 C7 H7 120.9 . .
N1 C8 N2 112.86(17) . .
N1 C8 C9 124.89(17) . .
N2 C8 C9 122.23(17) . .
O1 C9 C8 110.35(16) . .
O1 C9 H9A 109.6 . .
C8 C9 H9A 109.6 . .
O1 C9 H9B 109.6 . .
C8 C9 H9B 109.6 . .
H9A C9 H9B 108.1 . .
O4 C10 O5 122.75(17) . .
O4 C10 C16 120.68(17) . 2_565
O5 C10 C16 116.54(16) . 2_565
O6 C11 C12 112.62(16) . .
O6 C11 H11A 109.1 . .
C12 C11 H11A 109.1 . .
O6 C11 H11B 109.1 . .
C12 C11 H11B 109.1 . .
H11A C11 H11B 107.8 . .
N3 C12 N4 112.39(16) . .
N3 C12 C11 125.33(16) . .
N4 C12 C11 122.27(16) . .
N4 C13 C18 132.27(17) . .
N4 C13 C14 105.42(16) . .
C18 C13 C14 122.29(17) . .
C15 C14 C13 120.43(16) . .
C15 C14 N3 130.73(16) . .
C13 C14 N3 108.78(15) . .
C16 C15 C14 117.80(16) . .
C16 C15 H15 121.1 . .
C14 C15 H15 121.1 . .
C15 C16 C17 120.59(17) . .
C15 C16 C10 119.81(16) . 2_565
C17 C16 C10 119.45(16) . 2_565
C18 C17 C16 122.36(17) . .
C18 C17 H17 118.8 . .
C16 C17 H17 118.8 . .
C17 C18 C13 116.49(17) . .
C17 C18 H18 121.8 . .
C13 C18 H18 121.8 . .
C8 N1 C6 105.34(15) . .
C8 N1 Zn1 121.93(12) . 2_566
C6 N1 Zn1 132.11(12) . 2_566
C8 N2 C5 107.65(15) . .
C8 N2 H2 126.2 . .
C5 N2 H2 126.2 . .
C12 N3 C14 105.40(14) . .
C12 N3 Zn1 129.09(12) . .
C14 N3 Zn1 125.43(12) . .
C12 N4 C13 108.00(15) . .
C12 N4 H4A 126.0 . .
C13 N4 H4A 126.0 . .
C9 O1 H1O 107.6(18) . .
C1 O3 Zn1 122.83(12) . .
C10 O5 Zn1 115.66(12) . .
C11 O6 H2O 103.4(17) . .
H1W O7 H2W 108(3) . .
H4W O8 H3W 101(3) . .
O5 Zn1 N1 130.63(6) . 2_566
O5 Zn1 N3 105.99(6) . .
N1 Zn1 N3 110.44(6) 2_566 .
O5 Zn1 O3 109.55(5) . .
N1 Zn1 O3 97.78(6) 2_566 .
N3 Zn1 O3 97.27(6) . .

loop_
_geom_bond_atom_site_label_1
_geom_bond_atom_site_label_2
_geom_bond_distance
_geom_bond_site_symmetry_2
C1 O2 1.241(2) .
C1 O3 1.282(2) .
C1 C2 1.504(3) .
C2 C7 1.385(3) .
C2 C3 1.412(3) .
C3 C4 1.371(3) .
C3 H3 0.9300 .
C4 C5 1.386(3) .
C4 H4 0.9300 .
C5 N2 1.377(3) .
C5 C6 1.400(3) .
C6 C7 1.389(3) .
C6 N1 1.406(2) .
C7 H7 0.9300 .
C8 N1 1.322(2) .
C8 N2 1.340(2) .
C8 C9 1.495(3) .
C9 O1 1.398(2) .
C9 H9A 0.9700 .
C9 H9B 0.9700 .
C10 O4 1.239(2) .
C10 O5 1.285(2) .
C10 C16 1.497(3) 2_565
C11 O6 1.406(2) .
C11 C12 1.502(3) .
C11 H11A 0.9700 .
C11 H11B 0.9700 .
C12 N3 1.323(2) .
C12 N4 1.345(2) .
C13 N4 1.378(2) .
C13 C18 1.392(3) .
C13 C14 1.399(3) .
C14 C15 1.389(3) .
C14 N3 1.400(2) .
C15 C16 1.388(3) .
C15 H15 0.9300 .
C16 C17 1.405(3) .
C16 C10 1.497(3) 2_565
C17 C18 1.372(3) .
C17 H17 0.9300 .
C18 H18 0.9300 .
N1 Zn1 2.0345(15) 2_566
N2 H2 0.8600 .
N3 Zn1 2.0486(15) .
N4 H4A 0.8600 .
O1 H1O 0.809(16) .
O3 Zn1 2.0681(13) .
O5 Zn1 1.9588(13) .
O6 H2O 0.848(16) .
O7 H1W 0.846(17) .
O7 H2W 0.832(17) .
O8 H4W 0.842(17) .
O8 H3W 0.844(17) .
Zn1 N1 2.0346(15) 2_566

loop_
_geom_hbond_atom_site_label_D
_geom_hbond_atom_site_label_H
_geom_hbond_atom_site_label_A
_geom_hbond_distance_DH
_geom_hbond_distance_HA
_geom_hbond_distance_DA
_geom_hbond_angle_DHA
_geom_hbond_site_symmetry_A
N2 H2 O7 0.86 1.95 2.741(2) 151.8 .
N4 H4A O2 0.86 2.07 2.897(2) 162.2 1_565
O1 H1O O8 0.809(16) 1.937(17) 2.729(2) 166(3) 2_666
O6 H2O O4 0.848(16) 1.804(17) 2.648(2) 174(2) 1_565
O7 H1W O3 0.846(17) 1.981(18) 2.819(2) 170(3) 2_666
O7 H2W O6 0.832(17) 1.956(18) 2.786(2) 174(3) 1_645
O8 H4W O5 0.842(17) 1.990(17) 2.830(2) 176(3) 2_565
O8 H3W O2 0.844(17) 1.947(17) 2.790(2) 176(3) .

loop_
_geom_torsion_atom_site_label_1
_geom_torsion_atom_site_label_2
_geom_torsion_atom_site_label_3
_geom_torsion_atom_site_label_4
_geom_torsion
_geom_torsion_site_symmetry_1
_geom_torsion_site_symmetry_2
_geom_torsion_site_symmetry_3
_geom_torsion_site_symmetry_4
O2 C1 C2 C7 -161.77(18) . . . .
O3 C1 C2 C7 17.1(3) . . . .
O2 C1 C2 C3 15.4(3) . . . .
O3 C1 C2 C3 -165.75(17) . . . .
C7 C2 C3 C4 0.7(3) . . . .
C1 C2 C3 C4 -176.52(18) . . . .
C2 C3 C4 C5 1.1(3) . . . .
C3 C4 C5 N2 -179.9(2) . . . .
C3 C4 C5 C6 -1.6(3) . . . .
N2 C5 C6 C7 178.89(16) . . . .
C4 C5 C6 C7 0.2(3) . . . .
N2 C5 C6 N1 -0.2(2) . . . .
C4 C5 C6 N1 -178.98(18) . . . .
C3 C2 C7 C6 -2.1(3) . . . .
C1 C2 C7 C6 175.00(16) . . . .
C5 C6 C7 C2 1.7(3) . . . .
N1 C6 C7 C2 -179.41(18) . . . .
N1 C8 C9 O1 -3.1(3) . . . .
N2 C8 C9 O1 178.66(17) . . . .
O6 C11 C12 N3 -178.27(18) . . . .
O6 C11 C12 N4 0.6(3) . . . .
N4 C13 C14 C15 177.61(17) . . . .
C18 C13 C14 C15 -1.0(3) . . . .
N4 C13 C14 N3 0.0(2) . . . .
C18 C13 C14 N3 -178.63(18) . . . .
C13 C14 C15 C16 -0.7(3) . . . .
N3 C14 C15 C16 176.33(18) . . . .
C14 C15 C16 C17 1.9(3) . . . .
C14 C15 C16 C10 -173.65(17) . . . 2_565
C15 C16 C17 C18 -1.4(3) . . . .
C10 C16 C17 C18 174.11(18) 2_565 . . .
C16 C17 C18 C13 -0.3(3) . . . .
N4 C13 C18 C17 -176.7(2) . . . .
C14 C13 C18 C17 1.5(3) . . . .
N2 C8 N1 C6 -1.0(2) . . . .
C9 C8 N1 C6 -179.39(18) . . . .
N2 C8 N1 Zn1 170.91(12) . . . 2_566
C9 C8 N1 Zn1 -7.5(3) . . . 2_566
C7 C6 N1 C8 -178.24(19) . . . .
C5 C6 N1 C8 0.8(2) . . . .
C7 C6 N1 Zn1 11.0(3) . . . 2_566
C5 C6 N1 Zn1 -170.00(13) . . . 2_566
N1 C8 N2 C5 0.9(2) . . . .
C9 C8 N2 C5 179.30(18) . . . .
C4 C5 N2 C8 178.2(2) . . . .
C6 C5 N2 C8 -0.3(2) . . . .
N4 C12 N3 C14 -0.9(2) . . . .
C11 C12 N3 C14 178.07(18) . . . .
N4 C12 N3 Zn1 175.86(12) . . . .
C11 C12 N3 Zn1 -5.1(3) . . . .
C15 C14 N3 C12 -176.74(19) . . . .
C13 C14 N3 C12 0.6(2) . . . .
C15 C14 N3 Zn1 6.3(3) . . . .
C13 C14 N3 Zn1 -176.38(12) . . . .
N3 C12 N4 C13 1.0(2) . . . .
C11 C12 N4 C13 -178.09(18) . . . .
C18 C13 N4 C12 177.9(2) . . . .
C14 C13 N4 C12 -0.5(2) . . . .
O2 C1 O3 Zn1 0.3(2) . . . .
C2 C1 O3 Zn1 -178.44(11) . . . .
O4 C10 O5 Zn1 17.5(2) . . . .
C16 C10 O5 Zn1 -160.66(12) 2_565 . . .
C10 O5 Zn1 N1 -64.39(14) . . . 2_566
C10 O5 Zn1 N3 159.19(12) . . . .
C10 O5 Zn1 O3 55.22(13) . . . .
C12 N3 Zn1 O5 156.11(16) . . . .
C14 N3 Zn1 O5 -27.69(15) . . . .
C12 N3 Zn1 N1 10.05(18) . . . 2_566
C14 N3 Zn1 N1 -173.75(14) . . . 2_566
C12 N3 Zn1 O3 -91.09(16) . . . .
C14 N3 Zn1 O3 85.11(15) . . . .
C1 O3 Zn1 O5 17.90(15) . . . .
C1 O3 Zn1 N1 156.15(14) . . . 2_566
C1 O3 Zn1 N3 -91.97(14) . . . .
